data_7041197
loop_
_publ_author_name
'Hashimoto, Takumi'
'Fukumoto, Kanako'
'Le, Ngoc Ha-Thu'
'Matsuoka, Tatsuya'
'Kawamorita, Soichiro'
'Komiya, Naruyoshi'
'Naota, Takeshi'

_publ_section_title
;
 Dynamic neighbouring participation of nitrogen lone pairs on the
 chromogenic behaviour of trans-bis(salicylaldiminato)Pt(ii) coordination
 platforms.
;
_journal_issue 48
_journal_name_full 'Dalton transactions (Cambridge, England : 2003)'
_journal_page_first 19257
_journal_page_last 19268
_journal_paper_doi 10.1039/c6dt04005e
_journal_volume 45
_journal_year 2016
_chemical_formula_moiety 'C18 H22 N4 O4 Pt'
_chemical_formula_sum 'C18 H22 N4 O4 Pt'
_chemical_formula_weight 553.49
_space_group_IT_number 14
_symmetry_cell_setting monoclinic
_symmetry_Int_Tables_number 14
_symmetry_space_group_name_Hall '-P 2ybc'
_symmetry_space_group_name_H-M 'P 1 21/c 1'
_atom_sites_solution_hydrogens geom
_atom_sites_solution_primary direct
_atom_sites_solution_secondary difmap
_audit_update_record
;
2016-08-18 deposited with the CCDC.
2016-11-14 downloaded from the CCDC.
;
_cell_angle_alpha 90.0000
_cell_angle_beta 102.3495(13)
_cell_angle_gamma 90.0000
_cell_formula_units_Z 2
_cell_length_a 8.0049(3)
_cell_length_b 7.4611(3)
_cell_length_c 16.1764(7)
_cell_measurement_reflns_used 15423
_cell_measurement_temperature 113
_cell_measurement_theta_max 27.44
_cell_measurement_theta_min 3.02
_cell_volume 943.79(7)
_computing_cell_refinement 'RAPID AUTO'
_computing_data_collection 'RAPID AUTO (Rigaku, ????)'
_computing_data_reduction 'RAPID AUTO'
_computing_molecular_graphics 'CrystalStructure 4.0'
_computing_publication_material 'CrystalStructure 4.0 (Rigaku, 2010)'
_computing_structure_refinement 'SHELXL97 (Sheldrick, 2008)'
_computing_structure_solution 'SIR92 (Altomare, et al., 1994)'
_diffrn_ambient_temperature 113
_diffrn_detector_area_resol_mean 10.000
_diffrn_measured_fraction_theta_full 0.997
_diffrn_measured_fraction_theta_max 0.997
_diffrn_measurement_device_type 'Rigaku R-AXIS RAPID'
_diffrn_measurement_method \w
_diffrn_radiation_type 'Mo K\a'
_diffrn_radiation_wavelength 0.71075
_diffrn_reflns_av_R_equivalents 0.1256
_diffrn_reflns_limit_h_max 10
_diffrn_reflns_limit_h_min -10
_diffrn_reflns_limit_k_max 9
_diffrn_reflns_limit_k_min -9
_diffrn_reflns_limit_l_max 20
_diffrn_reflns_limit_l_min -20
_diffrn_reflns_number 18246
_diffrn_reflns_theta_full 27.44
_diffrn_reflns_theta_max 27.44
_diffrn_standards_number 0
_exptl_absorpt_coefficient_mu 7.436
_exptl_absorpt_correction_T_max 0.328
_exptl_absorpt_correction_T_min 0.116
_exptl_absorpt_correction_type multi-scan
_exptl_absorpt_process_details 'ABSCOR (Rigaku, 1995)'
_exptl_crystal_colour orange
_exptl_crystal_density_diffrn 1.948
_exptl_crystal_density_method 'not measured'
_exptl_crystal_description block
_exptl_crystal_F_000 536.00
_exptl_crystal_size_max 0.250
_exptl_crystal_size_mid 0.250
_exptl_crystal_size_min 0.150
_refine_diff_density_max 2.620
_refine_diff_density_min -3.760
_refine_ls_extinction_method none
_refine_ls_goodness_of_fit_ref 1.076
_refine_ls_hydrogen_treatment constr
_refine_ls_number_parameters 130
_refine_ls_number_reflns 2149
_refine_ls_number_restraints 3
_refine_ls_R_factor_gt 0.0369
_refine_ls_shift/su_max 0.001
_refine_ls_structure_factor_coef Fsqd
_refine_ls_weighting_details 'w = 1/[\s^2^(Fo^2^)+(0.0315P)^2^+2.5608P] where P=(Fo^2^+2Fc^2^)/3'
_refine_ls_weighting_scheme calc
_refine_ls_wR_factor_ref 0.0992
_reflns_number_gt 1947
_reflns_number_total 2149
_reflns_threshold_expression F^2^>2.0\s(F^2^)
_cod_data_source_file c6dt04005e2.cif
_cod_data_source_block kom480
_cod_depositor_comments 'Adding full bibliography for 7041196--7041202.cif.'
_cod_database_code 7041197

loop_
_symmetry_equiv_pos_site_id
_symmetry_equiv_pos_as_xyz
1 +X,+Y,+Z
2 -X,1/2+Y,1/2-Z
3 -X,-Y,-Z
4 +X,1/2-Y,1/2+Z

loop_
_atom_site_label
_atom_site_type_symbol
_atom_site_fract_x
_atom_site_fract_y
_atom_site_fract_z
_atom_site_U_iso_or_equiv
_atom_site_adp_type
_atom_site_occupancy
_atom_site_symmetry_multiplicity
_atom_site_calc_flag
_atom_site_refinement_flags
Pt1 Pt 1.0000 1.0000 1.0000 0.00930(13) Uani 1.0 2 d .
O1 O 0.7970(7) 1.0018(3) 0.9032(4) 0.0204(11) Uani 1.0 4 d .
O2 O 0.4527(4) 0.8455(4) 0.63490(16) 0.0152(6) Uani 1.0 4 d .
N1 N 1.1485(4) 0.8736(4) 0.93282(18) 0.0107(6) Uani 1.0 4 d .
N2 N 1.3245(4) 0.8674(5) 0.9680(2) 0.0158(7) Uani 1.0 4 d .
C1 C 0.9218(5) 0.8228(5) 0.8069(3) 0.0119(7) Uani 1.0 4 d .
C2 C 0.7864(5) 0.9198(5) 0.8298(3) 0.0115(7) Uani 1.0 4 d .
C3 C 0.6274(5) 0.9309(5) 0.7721(3) 0.0118(7) Uani 1.0 4 d .
C4 C 0.6028(5) 0.8464(5) 0.6938(3) 0.0122(7) Uani 1.0 4 d .
C5 C 0.7361(5) 0.7509(6) 0.6700(3) 0.0163(8) Uani 1.0 4 d .
C6 C 0.8916(5) 0.7416(5) 0.7257(3) 0.0143(8) Uani 1.0 4 d .
C7 C 1.0915(5) 0.8048(5) 0.8573(3) 0.0123(7) Uani 1.0 4 d .
C8 C 1.4254(6) 0.7290(6) 0.9395(3) 0.0206(9) Uani 1.0 4 d .
C9 C 0.3071(6) 0.9275(6) 0.6569(3) 0.0197(9) Uani 1.0 4 d .
H1 H 1.3545 0.8978 1.0225 0.0256 Uiso 1.0 4 calc R
H3 H 0.5364 0.9968 0.7868 0.0141 Uiso 1.0 4 calc R
H5 H 0.7191 0.6937 0.6163 0.0195 Uiso 1.0 4 calc R
H6 H 0.9823 0.6784 0.7093 0.0172 Uiso 1.0 4 calc R
H7 H 1.1703 0.7366 0.8339 0.0148 Uiso 1.0 4 calc R
H8A H 1.3690 0.6128 0.9409 0.0247 Uiso 1.0 4 calc R
H8B H 1.5393 0.7253 0.9767 0.0247 Uiso 1.0 4 calc R
H8C H 1.4361 0.7552 0.8815 0.0247 Uiso 1.0 4 calc R
H9A H 0.2082 0.9154 0.6096 0.0237 Uiso 1.0 4 calc R
H9B H 0.3306 1.0548 0.6690 0.0237 Uiso 1.0 4 calc R
H9C H 0.2826 0.8685 0.7071 0.0237 Uiso 1.0 4 calc R

loop_
_atom_site_aniso_label
_atom_site_aniso_U_11
_atom_site_aniso_U_22
_atom_site_aniso_U_33
_atom_site_aniso_U_12
_atom_site_aniso_U_13
_atom_site_aniso_U_23
Pt1 0.00765(19) 0.00993(17) 0.01044(19) 0.00169(5) 0.00217(13) -0.00147(5)
O1 0.014(3) 0.028(3) 0.018(3) 0.0080(10) 0.000(2) -0.0072(9)
O2 0.0100(13) 0.0197(14) 0.0151(13) 0.0006(10) 0.0009(11) -0.0059(10)
N1 0.0099(15) 0.0099(14) 0.0123(14) 0.0030(12) 0.0021(12) -0.0015(12)
N2 0.0099(16) 0.0214(17) 0.0159(16) 0.0043(13) 0.0025(13) -0.0011(13)
C1 0.0104(17) 0.0119(17) 0.0140(17) 0.0002(13) 0.0040(14) 0.0002(13)
C2 0.0120(18) 0.0102(17) 0.0136(17) -0.0007(13) 0.0057(14) -0.0016(13)
C3 0.0110(18) 0.0097(19) 0.0156(18) 0.0009(14) 0.0051(14) -0.0027(14)
C4 0.0108(18) 0.0103(16) 0.0154(17) -0.0013(13) 0.0027(14) 0.0011(13)
C5 0.0161(19) 0.0186(19) 0.0144(17) 0.0035(15) 0.0039(15) -0.0055(14)
C6 0.0122(18) 0.0142(17) 0.0180(18) 0.0012(14) 0.0063(15) -0.0036(14)
C7 0.0125(18) 0.0118(16) 0.0144(17) 0.0036(14) 0.0067(14) -0.0014(14)
C8 0.016(2) 0.030(3) 0.0161(19) 0.0100(17) 0.0037(16) -0.0011(16)
C9 0.0125(19) 0.024(3) 0.022(2) 0.0027(16) 0.0029(16) -0.0051(17)

loop_
_atom_type_symbol
_atom_type_description
_atom_type_scat_dispersion_real
_atom_type_scat_dispersion_imag
_atom_type_scat_source
C C 0.0033 0.0016
;
International Tables for Crystallography
(1992, Vol. C, Tables 4.2.6.8 and 6.1.1.4)
;
H H 0.0000 0.0000
;
International Tables for Crystallography
(1992, Vol. C, Table 6.1.1.4)
;
O O 0.0106 0.0060
;
International Tables for Crystallography
(1992, Vol. C, Tables 4.2.6.8 and 6.1.1.4)
;
N N 0.0061 0.0033
;
International Tables for Crystallography
(1992, Vol. C, Tables 4.2.6.8 and 6.1.1.4)
;
Pt Pt -1.7033 8.3905
;
International Tables for Crystallography
(1992, Vol. C, Tables 4.2.6.8 and 6.1.1.4)
;

loop_
_geom_angle_atom_site_label_1
_geom_angle_atom_site_label_2
_geom_angle_atom_site_label_3
_geom_angle
_geom_angle_publ_flag
_geom_angle_site_symmetry_1
_geom_angle_site_symmetry_3
O1 Pt1 O1 180.0(3) yes . 3_777
O1 Pt1 N1 93.18(18) yes . .
O1 Pt1 N1 86.82(18) yes . 3_777
O1 Pt1 N1 86.82(18) yes 3_777 .
O1 Pt1 N1 93.18(18) yes 3_777 3_777
N1 Pt1 N1 180.00(16) yes . 3_777
Pt1 O1 C2 125.8(4) yes . .
C4 O2 C9 117.9(3) yes . .
Pt1 N1 N2 117.1(3) yes . .
Pt1 N1 C7 123.9(3) yes . .
N2 N1 C7 118.9(4) yes . .
N1 N2 C8 118.3(3) yes . .
C2 C1 C6 118.1(3) yes . .
C2 C1 C7 125.7(4) yes . .
C6 C1 C7 116.1(4) yes . .
O1 C2 C1 124.4(4) yes . .
O1 C2 C3 116.3(4) yes . .
C1 C2 C3 119.3(4) yes . .
C2 C3 C4 120.5(4) yes . .
O2 C4 C3 124.8(4) yes . .
O2 C4 C5 114.4(4) yes . .
C3 C4 C5 120.8(4) yes . .
C4 C5 C6 118.7(4) yes . .
C1 C6 C5 122.5(4) yes . .
N1 C7 C1 126.2(4) yes . .
N1 N2 H1 115.326 no . .
C8 N2 H1 116.544 no . .
C2 C3 H3 119.736 no . .
C4 C3 H3 119.731 no . .
C4 C5 H5 120.640 no . .
C6 C5 H5 120.646 no . .
C1 C6 H6 118.759 no . .
C5 C6 H6 118.746 no . .
N1 C7 H7 116.878 no . .
C1 C7 H7 116.884 no . .
N2 C8 H8A 109.472 no . .
N2 C8 H8B 109.481 no . .
N2 C8 H8C 109.469 no . .
H8A C8 H8B 109.475 no . .
H8A C8 H8C 109.464 no . .
H8B C8 H8C 109.466 no . .
O2 C9 H9A 109.471 no . .
O2 C9 H9B 109.470 no . .
O2 C9 H9C 109.468 no . .
H9A C9 H9B 109.472 no . .
H9A C9 H9C 109.473 no . .
H9B C9 H9C 109.474 no . .

loop_
_geom_bond_atom_site_label_1
_geom_bond_atom_site_label_2
_geom_bond_distance
_geom_bond_publ_flag
_geom_bond_site_symmetry_2
Pt1 O1 2.001(5) yes .
Pt1 O1 2.001(5) yes 3_777
Pt1 N1 2.009(4) yes .
Pt1 N1 2.009(4) yes 3_777
O1 C2 1.322(7) yes .
O2 C4 1.364(4) yes .
O2 C9 1.427(6) yes .
N1 N2 1.403(5) yes .
N1 C7 1.313(5) yes .
N2 C8 1.446(6) yes .
C1 C2 1.417(6) yes .
C1 C6 1.419(6) yes .
C1 C7 1.433(5) yes .
C2 C3 1.411(5) yes .
C3 C4 1.391(6) yes .
C4 C5 1.404(6) yes .
C5 C6 1.374(5) yes .
N2 H1 0.891 no .
C3 H3 0.950 no .
C5 H5 0.950 no .
C6 H6 0.950 no .
C7 H7 0.950 no .
C8 H8A 0.980 no .
C8 H8B 0.980 no .
C8 H8C 0.980 no .
C9 H9A 0.980 no .
C9 H9B 0.980 no .
C9 H9C 0.980 no .

loop_
_geom_contact_atom_site_label_1
_geom_contact_atom_site_label_2
_geom_contact_distance
_geom_contact_publ_flag
_geom_contact_site_symmetry_2
Pt1 N2 2.927(4) no 3_777
Pt1 C1 3.325(4) no .
Pt1 C1 3.325(4) no 3_777
Pt1 C2 2.974(4) no 3_777
Pt1 C7 2.951(4) no 3_777
O1 N2 2.665(7) no 3_777
O1 C7 3.003(7) no .
O2 C6 3.591(5) no .
N1 C2 3.038(5) no .
C1 C4 2.811(5) no .
C2 C5 2.827(6) no .
C3 C6 2.777(6) no .
C3 C9 2.829(5) no .
C7 C8 2.776(6) no .
O1 O2 3.229(5) no 2_656
O1 C9 3.373(5) no 2_656
O2 O1 3.229(5) no 2_646
O2 N2 3.111(4) no 4_464
O2 C3 3.558(5) no 2_646
O2 C8 3.330(6) no 2_756
O2 C8 3.171(5) no 4_464
N1 C5 3.493(5) no 2_756
N2 O2 3.111(4) no 4_665
N2 N2 3.410(5) no 3_877
N2 C5 3.597(5) no 2_756
C1 C6 3.551(6) no 2_756
C1 C9 3.586(6) no 2_646
C3 O2 3.558(5) no 2_656
C4 C8 3.556(6) no 2_756
C5 N1 3.493(5) no 2_746
C5 N2 3.597(5) no 2_746
C6 C1 3.551(6) no 2_746
C6 C7 3.539(6) no 2_746
C6 C9 3.594(7) no 2_646
C7 C6 3.539(6) no 2_756
C8 O2 3.330(6) no 2_746
C8 O2 3.171(5) no 4_665
C8 C4 3.556(6) no 2_746
C9 O1 3.373(5) no 2_646
C9 C1 3.586(6) no 2_656
C9 C6 3.594(7) no 2_656
Pt1 H1 2.8855 no .
Pt1 H1 2.8855 no 3_777
O1 H1 2.0252 no 3_777
O1 H3 2.4933 no .
O2 H3 2.6565 no .
O2 H5 2.4884 no .
N1 H8A 2.6114 no .
N1 H8B 3.2501 no .
N1 H8C 2.7549 no .
N2 H7 2.4573 no .
C1 H3 3.2987 no .
C1 H5 3.3056 no .
C2 H1 3.1601 no 3_777
C2 H6 3.2881 no .
C2 H7 3.3511 no .
C3 H1 3.5343 no 3_777
C3 H5 3.2880 no .
C3 H9B 2.7538 no .
C3 H9C 2.7750 no .
C4 H6 3.2462 no .
C4 H9A 3.2026 no .
C4 H9B 2.6367 no .
C4 H9C 2.6227 no .
C5 H3 3.2842 no .
C6 H7 2.5241 no .
C7 H1 3.1052 no .
C7 H6 2.5480 no .
C7 H8A 2.7435 no .
C7 H8C 2.7273 no .
C8 H7 2.3655 no .
C9 H3 2.5306 no .
H1 H3 3.1220 no 3_777
H1 H7 3.3165 no .
H1 H8A 2.5185 no .
H1 H8B 2.2046 no .
H1 H8C 2.7201 no .
H3 H9A 3.5022 no .
H3 H9B 2.2781 no .
H3 H9C 2.3638 no .
H5 H6 2.3154 no .
H6 H7 2.2843 no .
H7 H8A 2.2799 no .
H7 H8B 3.3388 no .
H7 H8C 2.1068 no .
Pt1 H5 3.5353 no 2_756
Pt1 H5 3.5353 no 4_565
O1 H6 3.0899 no 2_756
O1 H8B 3.3124 no 1_455
O1 H8C 3.3791 no 1_455
O1 H9A 3.0929 no 2_656
O1 H9C 3.2535 no 2_656
O2 H1 2.5713 no 4_464
O2 H3 2.8872 no 2_646
O2 H8A 2.8747 no 2_756
O2 H8A 3.0819 no 4_464
O2 H8B 3.3678 no 2_756
O2 H8B 2.8403 no 4_464
O2 H8C 3.2100 no 2_756
N1 H5 2.7969 no 2_756
N1 H6 3.2443 no 2_756
N1 H9A 3.5320 no 4_665
N2 H1 3.0857 no 3_877
N2 H5 2.7764 no 2_756
N2 H5 3.5630 no 4_665
N2 H8B 3.2867 no 3_877
N2 H9A 3.3883 no 4_665
C1 H6 2.7896 no 2_756
C1 H9A 3.5700 no 2_646
C1 H9B 2.9276 no 2_646
C2 H6 2.8378 no 2_756
C2 H8C 3.3271 no 1_455
C2 H9B 2.8814 no 2_646
C2 H9C 3.4242 no 2_656
C3 H3 3.5479 no 2_646
C3 H6 3.5859 no 2_756
C3 H7 3.4574 no 2_756
C3 H8C 2.8899 no 1_455
C3 H8C 3.4266 no 2_756
C3 H9B 2.9597 no 2_646
C3 H9C 3.3444 no 2_656
C4 H1 3.5488 no 4_464
C4 H3 2.8797 no 2_646
C4 H7 3.5111 no 2_756
C4 H8A 2.9933 no 2_756
C4 H8B 3.4806 no 4_464
C4 H8C 3.2744 no 2_756
C4 H9B 3.0716 no 2_646
C5 H3 3.0809 no 2_646
C5 H8A 3.2512 no 2_756
C5 H8B 3.1907 no 4_464
C5 H9B 3.1310 no 2_646
C5 H9C 3.4993 no 2_646
C6 H6 3.5057 no 2_756
C6 H9B 3.0495 no 2_646
C6 H9C 3.3446 no 1_655
C6 H9C 3.3945 no 2_646
C7 H5 3.2596 no 2_756
C7 H6 3.0014 no 2_756
C7 H9C 3.1722 no 1_655
C8 H1 3.2817 no 3_877
C8 H3 3.4374 no 1_655
C8 H5 3.3417 no 4_665
C8 H8A 3.4060 no 3_867
C8 H9B 3.1707 no 2_746
C9 H1 3.3341 no 4_464
C9 H3 3.4983 no 2_646
C9 H6 3.4464 no 1_455
C9 H7 3.5739 no 1_455
C9 H8A 3.5900 no 2_756
C9 H8B 3.5009 no 2_756
C9 H8C 3.3366 no 2_756
H1 O2 2.5713 no 4_665
H1 N2 3.0857 no 3_877
H1 C4 3.5488 no 4_665
H1 C8 3.2817 no 3_877
H1 C9 3.3341 no 4_665
H1 H1 3.0001 no 3_877
H1 H5 3.1139 no 2_756
H1 H5 3.0647 no 4_665
H1 H8B 2.9365 no 3_877
H1 H8C 3.2882 no 3_877
H1 H9A 3.0872 no 4_665
H3 O2 2.8872 no 2_656
H3 C3 3.5479 no 2_656
H3 C4 2.8797 no 2_656
H3 C5 3.0809 no 2_656
H3 C8 3.4374 no 1_455
H3 C9 3.4983 no 2_656
H3 H5 3.1886 no 2_656
H3 H8C 2.6004 no 1_455
H3 H8C 3.3812 no 2_756
H3 H9B 3.4918 no 2_646
H3 H9C 3.1208 no 2_656
H5 Pt1 3.5353 no 2_746
H5 N1 2.7969 no 2_746
H5 N2 2.7764 no 2_746
H5 N2 3.5630 no 4_464
H5 C7 3.2596 no 2_746
H5 C8 3.3417 no 4_464
H5 H1 3.1139 no 2_746
H5 H1 3.0647 no 4_464
H5 H3 3.1886 no 2_646
H5 H7 3.5723 no 2_746
H5 H8A 3.2940 no 2_756
H5 H8B 2.4793 no 4_464
H5 H8C 3.5029 no 2_746
H6 O1 3.0899 no 2_746
H6 N1 3.2443 no 2_746
H6 C1 2.7896 no 2_746
H6 C2 2.8378 no 2_746
H6 C3 3.5860 no 2_746
H6 C6 3.5057 no 2_746
H6 C7 3.0014 no 2_746
H6 C9 3.4464 no 1_655
H6 H7 3.5329 no 2_746
H6 H9A 3.2010 no 1_655
H6 H9C 2.7977 no 1_655
H6 H9C 3.5914 no 2_646
H7 C3 3.4574 no 2_746
H7 C4 3.5111 no 2_746
H7 C9 3.5739 no 1_655
H7 H5 3.5723 no 2_756
H7 H6 3.5329 no 2_756
H7 H9C 2.6029 no 1_655
H8A O2 2.8747 no 2_746
H8A O2 3.0819 no 4_665
H8A C4 2.9933 no 2_746
H8A C5 3.2512 no 2_746
H8A C8 3.4060 no 3_867
H8A C9 3.5900 no 2_746
H8A H5 3.2940 no 2_746
H8A H8A 3.0295 no 3_867
H8A H8B 2.8747 no 3_867
H8A H9A 3.2646 no 4_665
H8A H9B 3.3103 no 2_746
H8B O1 3.3124 no 1_655
H8B O2 3.3678 no 2_746
H8B O2 2.8403 no 4_665
H8B N2 3.2867 no 3_877
H8B C4 3.4806 no 4_665
H8B C5 3.1907 no 4_665
H8B C9 3.5009 no 2_746
H8B H1 2.9365 no 3_877
H8B H5 2.4793 no 4_665
H8B H8A 2.8747 no 3_867
H8B H8B 3.5317 no 3_867
H8B H9A 3.5481 no 2_746
H8B H9B 3.0513 no 2_746
H8C O1 3.3791 no 1_655
H8C O2 3.2100 no 2_746
H8C C2 3.3271 no 1_655
H8C C3 2.8899 no 1_655
H8C C3 3.4266 no 2_746
H8C C4 3.2744 no 2_746
H8C C9 3.3366 no 2_746
H8C H1 3.2882 no 3_877
H8C H3 2.6004 no 1_655
H8C H3 3.3812 no 2_746
H8C H5 3.5029 no 2_756
H8C H9B 2.6537 no 2_746
H8C H9C 2.9494 no 1_655
H9A O1 3.0929 no 2_646
H9A N1 3.5320 no 4_464
H9A N2 3.3883 no 4_464
H9A C1 3.5700 no 2_656
H9A H1 3.0872 no 4_464
H9A H6 3.2010 no 1_455
H9A H8A 3.2646 no 4_464
H9A H8B 3.5481 no 2_756
H9B C1 2.9276 no 2_656
H9B C2 2.8814 no 2_656
H9B C3 2.9597 no 2_656
H9B C4 3.0716 no 2_656
H9B C5 3.1310 no 2_656
H9B C6 3.0495 no 2_656
H9B C8 3.1707 no 2_756
H9B H3 3.4918 no 2_656
H9B H8A 3.3103 no 2_756
H9B H8B 3.0513 no 2_756
H9B H8C 2.6537 no 2_756
H9C O1 3.2535 no 2_646
H9C C2 3.4242 no 2_646
H9C C3 3.3444 no 2_646
H9C C5 3.4993 no 2_656
H9C C6 3.3446 no 1_455
H9C C6 3.3945 no 2_656
H9C C7 3.1722 no 1_455
H9C H3 3.1208 no 2_646
H9C H6 2.7977 no 1_455
H9C H6 3.5914 no 2_656
H9C H7 2.6029 no 1_455
H9C H8C 2.9494 no 1_455

loop_
_geom_hbond_atom_site_label_D
_geom_hbond_atom_site_label_H
_geom_hbond_atom_site_label_A
_geom_hbond_site_symmetry_A
_geom_hbond_distance_DA
_geom_hbond_distance_DH
_geom_hbond_distance_HA
_geom_hbond_angle_DHA
_geom_hbond_publ_flag
N2 H1 O1 3_777 2.665(7) 0.891 2.025 127.7 no
N2 H1 N1 . 1.403(5) 0.891 1.958 40.4 no

loop_
_geom_torsion_atom_site_label_1
_geom_torsion_atom_site_label_2
_geom_torsion_atom_site_label_3
_geom_torsion_atom_site_label_4
_geom_torsion
_geom_torsion_publ_flag
_geom_torsion_site_symmetry_1
_geom_torsion_site_symmetry_3
_geom_torsion_site_symmetry_4
O1 Pt1 N1 N2 168.0(2) no . . .
O1 Pt1 N1 C7 -8.9(3) no . . .
N1 Pt1 O1 C2 7.1(4) no . . .
O1 Pt1 N1 N2 12.0(2) no . 3_777 3_777
O1 Pt1 N1 C7 -171.1(3) no . 3_777 3_777
N1 Pt1 O1 C2 -172.9(4) no 3_777 . .
O1 Pt1 N1 N2 -12.0(2) no 3_777 . .
O1 Pt1 N1 C7 171.1(3) no 3_777 . .
N1 Pt1 O1 C2 172.9(4) no . 3_777 3_777
O1 Pt1 N1 N2 -168.0(2) no 3_777 3_777 3_777
O1 Pt1 N1 C7 8.9(3) no 3_777 3_777 3_777
N1 Pt1 O1 C2 -7.1(4) no 3_777 3_777 3_777
Pt1 O1 C2 C1 -2.8(6) no . . .
Pt1 O1 C2 C3 176.7(3) no . . .
C9 O2 C4 C3 -4.2(5) no . . .
C9 O2 C4 C5 175.1(3) no . . .
Pt1 N1 N2 C8 158.2(2) no . . .
Pt1 N1 C7 C1 6.7(5) no . . .
N2 N1 C7 C1 -170.0(3) no . . .
C7 N1 N2 C8 -24.9(5) no . . .
C2 C1 C6 C5 -1.3(6) no . . .
C6 C1 C2 O1 180.0(4) no . . .
C6 C1 C2 C3 0.5(5) no . . .
C2 C1 C7 N1 0.6(6) no . . .
C7 C1 C2 O1 -2.8(6) no . . .
C7 C1 C2 C3 177.7(4) no . . .
C6 C1 C7 N1 177.8(4) no . . .
C7 C1 C6 C5 -178.8(3) no . . .
O1 C2 C3 C4 -178.9(4) no . . .
C1 C2 C3 C4 0.6(6) no . . .
C2 C3 C4 O2 178.2(3) no . . .
C2 C3 C4 C5 -1.1(6) no . . .
O2 C4 C5 C6 -179.0(3) no . . .
C3 C4 C5 C6 0.3(6) no . . .
C4 C5 C6 C1 0.9(6) no . . .
